data_4106991
loop_
_publ_author_name
'Alison R. Fout'
'Qinliang Zhao'
'Dianne J. Xiao'
'Theodore A. Betley'

_publ_contact_author_address
;
Department of Chemistry and Chemical Biology 
Harvard University
12 Oxford St
Cambridge, MA 02138 (USA)
;
_publ_contact_author_email contact-betley@chemistry.harvard.edu
_publ_contact_author_name 'Prof. Theodore Betley'
_publ_section_title
;
 Oxidative Atom-Transfer to a Trimanganese Complex To Form Mn6(\m6-E) (E =
 O, N) Clusters Featuring Interstitial Oxide and Nitride Functionalities
;
_journal_name_full 'Journal of the American Chemical Society'
_journal_page_first 16750
_journal_page_last 16753
_journal_paper_doi 10.1021/ja2066384
_journal_volume 133
_journal_year 2011
_chemical_formula_sum 'C58 H66 Mn6 N18 O'
_chemical_formula_weight 1360.93
_chemical_name_systematic
; 
 ? 
;
_space_group_IT_number 2
_symmetry_cell_setting triclinic
_symmetry_space_group_name_Hall '-P 1'
_symmetry_space_group_name_H-M 'P -1'
_atom_sites_solution_hydrogens geom
_atom_sites_solution_primary direct
_atom_sites_solution_secondary difmap
_audit_creation_method SHELXL-97
_cell_angle_alpha 101.538(2)
_cell_angle_beta 109.132(2)
_cell_angle_gamma 108.614(2)
_cell_formula_units_Z 1
_cell_length_a 10.6564(13)
_cell_length_b 12.5789(15)
_cell_length_c 12.9979(16)
_cell_measurement_reflns_used 5574
_cell_measurement_temperature 100(2)
_cell_measurement_theta_max 27.483
_cell_measurement_theta_min 2.685
_cell_volume 1466.9(3)
_computing_cell_refinement 'SAINT 7.46A (Bruker-AXS, 2009)'
_computing_data_collection 'APEX2 v2009.3.0 (Bruker-AXS, 2009)'
_computing_data_reduction 'SAINT 7.46A (Bruker-AXS, 2009)'
_computing_molecular_graphics 'Bruker SHELXTL'
_computing_publication_material 'Bruker SHELXTL'
_computing_structure_refinement 'SHELXL-97 (Sheldrick, 2008)'
_computing_structure_solution 'SHELXS-97 (Sheldrick, 2008)'
_diffrn_ambient_temperature 100(2)
_diffrn_measured_fraction_theta_full 0.978
_diffrn_measured_fraction_theta_max 0.978
_diffrn_measurement_device_type 'CCD area detector'
_diffrn_measurement_method 'phi and omega scans'
_diffrn_radiation_monochromator graphite
_diffrn_radiation_source 'fine-focus sealed tube'
_diffrn_radiation_type MoK\a
_diffrn_radiation_wavelength 0.71073
_diffrn_reflns_av_R_equivalents 0.0316
_diffrn_reflns_av_sigmaI/netI 0.0414
_diffrn_reflns_limit_h_max 13
_diffrn_reflns_limit_h_min -13
_diffrn_reflns_limit_k_max 16
_diffrn_reflns_limit_k_min -16
_diffrn_reflns_limit_l_max 16
_diffrn_reflns_limit_l_min -16
_diffrn_reflns_number 16713
_diffrn_reflns_theta_full 27.50
_diffrn_reflns_theta_max 27.50
_diffrn_reflns_theta_min 1.76
_exptl_absorpt_coefficient_mu 1.310
_exptl_absorpt_correction_T_max 0.9618
_exptl_absorpt_correction_T_min 0.8802
_exptl_absorpt_correction_type multi-scan
_exptl_absorpt_process_details 'SADABS (Sheldrick, 2009)'
_exptl_crystal_colour black
_exptl_crystal_density_diffrn 1.541
_exptl_crystal_description plate
_exptl_crystal_F_000 698
_exptl_crystal_size_max 0.10
_exptl_crystal_size_mid 0.08
_exptl_crystal_size_min 0.03
_refine_diff_density_max 1.146
_refine_diff_density_min -1.079
_refine_diff_density_rms 0.085
_refine_ls_extinction_method none
_refine_ls_goodness_of_fit_ref 1.022
_refine_ls_hydrogen_treatment mixed
_refine_ls_matrix_type full
_refine_ls_number_parameters 379
_refine_ls_number_reflns 6605
_refine_ls_number_restraints 0
_refine_ls_restrained_S_all 1.022
_refine_ls_R_factor_all 0.0520
_refine_ls_R_factor_gt 0.0382
_refine_ls_shift/su_max 0.001
_refine_ls_shift/su_mean 0.000
_refine_ls_structure_factor_coef Fsqd
_refine_ls_weighting_details 'calc w=1/[\s^2^(Fo^2^)+(0.0420P)^2^+1.7519P] where P=(Fo^2^+2Fc^2^)/3'
_refine_ls_weighting_scheme calc
_refine_ls_wR_factor_gt 0.0891
_refine_ls_wR_factor_ref 0.0957
_reflns_number_gt 5341
_reflns_number_total 6605
_reflns_threshold_expression >2sigma(I)
_cod_data_source_file ja2066384_si_003_3.cif
_cod_data_source_block af098
_cod_database_code 4106991

loop_
_symmetry_equiv_pos_as_xyz
'x, y, z'
'-x, -y, -z'

loop_
_atom_site_label
_atom_site_type_symbol
_atom_site_fract_x
_atom_site_fract_y
_atom_site_fract_z
_atom_site_U_iso_or_equiv
_atom_site_adp_type
_atom_site_occupancy
_atom_site_symmetry_multiplicity
_atom_site_calc_flag
_atom_site_refinement_flags
_atom_site_disorder_assembly
_atom_site_disorder_group
Mn1 Mn 0.15769(4) 0.55899(3) 0.18839(3) 0.01157(10) Uani 1 1 d . . 2
Mn2 Mn -0.17133(4) 0.47561(3) 0.05309(3) 0.01043(9) Uani 1 1 d . . 2
Mn3 Mn -0.02885(4) 0.31391(3) -0.01135(3) 0.01139(10) Uani 1 1 d . . 2
N1 N 0.1798(2) 0.74234(19) 0.19473(17) 0.0126(4) Uani 1 1 d . . 2
N3 N 0.3219(2) 0.56797(19) 0.11160(17) 0.0122(4) Uani 1 1 d . . 2
N5 N -0.0520(2) 0.5046(2) 0.21654(18) 0.0130(4) Uani 1 1 d . A 2
N2 N -0.2128(2) 0.30383(19) 0.04561(17) 0.0124(4) Uani 1 1 d . A 2
N6 N 0.1529(2) 0.3824(2) 0.15921(19) 0.0137(4) Uani 1 1 d . B 2
N4 N -0.1229(2) 0.65220(19) 0.09895(18) 0.0136(4) Uani 1 1 d . . 2
C2 C 0.4144(3) 0.7961(2) 0.1605(2) 0.0139(5) Uani 1 1 d . . 2
N8 N -0.0653(3) 0.1128(2) -0.0448(2) 0.0221(5) Uani 1 1 d . C 2
C23 C 0.2814(3) 0.3809(2) 0.1539(2) 0.0139(5) Uani 1 1 d . B 2
N7 N 0.2963(3) 0.6333(2) 0.3854(2) 0.0236(5) Uani 1 1 d . D 2
C1 C 0.5659(3) 0.9025(2) 0.2200(2) 0.0185(5) Uani 1 1 d . E 2
H1A H 0.6121 0.9107 0.3016 0.028 Uiso 1 1 calc R E 2
H1B H 0.5545 0.9758 0.2147 0.028 Uiso 1 1 calc R E 2
H1C H 0.6272 0.8886 0.1815 0.028 Uiso 1 1 calc R E 2
C13 C -0.2004(3) 0.1886(2) 0.1838(2) 0.0160(5) Uani 1 1 d . A 2
H13 H -0.2620 0.1143 0.1230 0.019 Uiso 1 1 calc R A 2
C16 C -0.0240(3) 0.4056(2) 0.3639(2) 0.0166(5) Uani 1 1 d . A 2
H16 H 0.0359 0.4798 0.4253 0.020 Uiso 1 1 calc R A 2
C15 C -0.0567(3) 0.3000(3) 0.3884(2) 0.0194(6) Uani 1 1 d . A 2
H15 H -0.0188 0.3019 0.4661 0.023 Uiso 1 1 calc R A 2
C10 C -0.1118(3) 0.7686(2) 0.2801(2) 0.0166(5) Uani 1 1 d . F 2
H10 H -0.2154 0.7330 0.2488 0.020 Uiso 1 1 calc R F 2
C12 C -0.1659(2) 0.2941(2) 0.1582(2) 0.0123(5) Uani 1 1 d . A 2
C6 C 0.1140(3) 0.7827(2) 0.2619(2) 0.0127(5) Uani 1 1 d . F 2
C17 C -0.0785(3) 0.4033(2) 0.2502(2) 0.0135(5) Uani 1 1 d . A 2
C20 C 0.5421(3) 0.3842(3) 0.1431(2) 0.0206(6) Uani 1 1 d . B 2
H20 H 0.6310 0.3862 0.1407 0.025 Uiso 1 1 calc R B 2
C3 C 0.3361(3) 0.8200(2) 0.2374(2) 0.0143(5) Uani 1 1 d . G 2
H3A H 0.3885 0.8145 0.3132 0.017 Uiso 1 1 calc R G 2
H3B H 0.3465 0.9034 0.2515 0.017 Uiso 1 1 calc R G 2
C4 C -0.3436(3) 0.1971(2) -0.0398(2) 0.0133(5) Uani 1 1 d . . 2
H4A H -0.4177 0.1806 -0.0080 0.016 Uiso 1 1 calc R . 2
H4B H -0.3169 0.1284 -0.0486 0.016 Uiso 1 1 calc R . 2
C18 C 0.3704(3) 0.4760(2) 0.1302(2) 0.0137(5) Uani 1 1 d . B 2
C5 C 0.4471(3) 0.6850(2) 0.1541(2) 0.0142(5) Uani 1 1 d . H 2
H5A H 0.4988 0.6813 0.1036 0.017 Uiso 1 1 calc R H 2
H5B H 0.5155 0.6965 0.2327 0.017 Uiso 1 1 calc R H 2
C8 C 0.1176(3) 0.9071(2) 0.4349(2) 0.0187(6) Uani 1 1 d . F 2
H8 H 0.1726 0.9672 0.5093 0.022 Uiso 1 1 calc R F 2
C7 C 0.1893(3) 0.8721(2) 0.3719(2) 0.0161(5) Uani 1 1 d . F 2
H7 H 0.2929 0.9098 0.4042 0.019 Uiso 1 1 calc R F 2
C11 C -0.0429(3) 0.7329(2) 0.2144(2) 0.0130(5) Uani 1 1 d . F 2
C19 C 0.5001(3) 0.4758(3) 0.1275(2) 0.0172(5) Uani 1 1 d . B 2
H19 H 0.5616 0.5402 0.1146 0.021 Uiso 1 1 calc R B 2
C14 C -0.1447(3) 0.1920(2) 0.2986(2) 0.0187(5) Uani 1 1 d . A 2
H14 H -0.1674 0.1197 0.3152 0.022 Uiso 1 1 calc R A 2
C26 C -0.0486(3) 0.0508(3) -0.1116(3) 0.0221(6) Uani 1 1 d . C 2
C9 C -0.0333(3) 0.8551(2) 0.3905(2) 0.0185(6) Uani 1 1 d . F 2
H9 H -0.0824 0.8778 0.4342 0.022 Uiso 1 1 calc R F 2
C21 C 0.4535(3) 0.2901(3) 0.1622(2) 0.0219(6) Uani 1 1 d . B 2
H21 H 0.4796 0.2258 0.1706 0.026 Uiso 1 1 calc R B 2
C22 C 0.3264(3) 0.2899(3) 0.1690(2) 0.0190(6) Uani 1 1 d . B 2
H22 H 0.2679 0.2258 0.1844 0.023 Uiso 1 1 calc R B 2
C24 C 0.3502(3) 0.7038(3) 0.4755(3) 0.0256(6) Uani 1 1 d . D 2
C27 C -0.0256(4) -0.0264(3) -0.1966(3) 0.0331(7) Uani 1 1 d . C 2
H27A H -0.1187 -0.0758 -0.2642 0.050 Uiso 1 1 calc R C 2
H27B H 0.0137 -0.0778 -0.1621 0.050 Uiso 1 1 calc R C 2
H27C H 0.0438 0.0226 -0.2205 0.050 Uiso 1 1 calc R C 2
C25 C 0.4206(4) 0.7940(4) 0.5901(3) 0.0446(9) Uani 1 1 d . D 2
H25A H 0.4481 0.8735 0.5830 0.067 Uiso 1 1 calc R D 2
H25B H 0.5083 0.7867 0.6373 0.067 Uiso 1 1 calc R D 2
H25C H 0.3529 0.7827 0.6270 0.067 Uiso 1 1 calc R D 2
O1 O 0.0000 0.5000 0.0000 0.0120(5) Uani 1 2 d S . 2
H6 H 0.128(3) 0.338(3) 0.196(3) 0.019(8) Uiso 1 1 d . I 2
H4 H -0.204(4) 0.656(3) 0.069(3) 0.029(9) Uiso 1 1 d . J 2
H5 H -0.033(3) 0.570(3) 0.270(3) 0.026(9) Uiso 1 1 d . K 2
N9 N 0.6885(4) 0.7768(3) 0.5260(3) 0.0599(6) Uani 1 1 d . L 2
C28 C 0.6573(5) 0.5637(4) 0.4368(4) 0.0599(6) Uani 1 1 d . L 2
H28A H 0.5988 0.5365 0.3531 0.090 Uiso 1 1 calc R L 2
H28B H 0.6076 0.5101 0.4701 0.090 Uiso 1 1 calc R L 2
H28C H 0.7534 0.5632 0.4518 0.090 Uiso 1 1 calc R L 2
C29 C 0.6749(5) 0.6811(4) 0.4882(4) 0.0599(6) Uani 1 1 d . L 2

loop_
_atom_site_aniso_label
_atom_site_aniso_U_11
_atom_site_aniso_U_22
_atom_site_aniso_U_33
_atom_site_aniso_U_23
_atom_site_aniso_U_13
_atom_site_aniso_U_12
Mn1 0.00998(17) 0.0123(2) 0.01085(18) 0.00365(15) 0.00296(14) 0.00435(15)
Mn2 0.00924(17) 0.0113(2) 0.00971(18) 0.00375(15) 0.00277(14) 0.00423(15)
Mn3 0.01058(17) 0.0116(2) 0.01090(19) 0.00370(15) 0.00354(14) 0.00441(15)
N1 0.0106(9) 0.0133(11) 0.0120(10) 0.0041(9) 0.0038(8) 0.0038(9)
N3 0.0094(9) 0.0124(11) 0.0130(10) 0.0053(8) 0.0025(8) 0.0041(8)
N5 0.0143(10) 0.0116(11) 0.0099(10) 0.0019(9) 0.0032(8) 0.0048(9)
N2 0.0108(9) 0.0112(11) 0.0119(10) 0.0037(8) 0.0025(8) 0.0030(8)
N6 0.0113(10) 0.0148(12) 0.0136(10) 0.0057(9) 0.0046(8) 0.0039(9)
N4 0.0114(10) 0.0154(12) 0.0135(10) 0.0052(9) 0.0034(8) 0.0069(9)
C2 0.0092(11) 0.0140(13) 0.0137(12) 0.0035(10) 0.0028(9) 0.0019(10)
N8 0.0256(12) 0.0187(13) 0.0224(12) 0.0090(10) 0.0080(10) 0.0108(11)
C23 0.0129(11) 0.0173(14) 0.0090(11) 0.0034(10) 0.0018(9) 0.0067(10)
N7 0.0236(12) 0.0260(14) 0.0170(12) 0.0073(11) 0.0034(10) 0.0106(11)
C1 0.0132(12) 0.0168(14) 0.0172(13) 0.0042(11) 0.0022(10) 0.0014(11)
C13 0.0138(11) 0.0135(13) 0.0182(13) 0.0054(11) 0.0058(10) 0.0039(10)
C16 0.0173(12) 0.0176(14) 0.0134(12) 0.0053(11) 0.0060(10) 0.0058(11)
C15 0.0201(13) 0.0231(15) 0.0154(13) 0.0099(11) 0.0067(11) 0.0081(12)
C10 0.0174(12) 0.0157(14) 0.0165(13) 0.0058(11) 0.0064(10) 0.0072(11)
C12 0.0097(10) 0.0162(13) 0.0131(12) 0.0063(10) 0.0055(9) 0.0063(10)
C6 0.0143(11) 0.0116(13) 0.0107(11) 0.0044(10) 0.0028(9) 0.0057(10)
C17 0.0120(11) 0.0152(13) 0.0154(12) 0.0075(10) 0.0065(10) 0.0062(10)
C20 0.0182(12) 0.0295(16) 0.0236(14) 0.0128(12) 0.0119(11) 0.0157(12)
C3 0.0115(11) 0.0129(13) 0.0114(12) 0.0021(10) 0.0010(9) 0.0018(10)
C4 0.0112(11) 0.0103(13) 0.0138(12) 0.0032(10) 0.0041(9) 0.0005(10)
C18 0.0125(11) 0.0152(13) 0.0098(11) 0.0028(10) 0.0007(9) 0.0063(10)
C5 0.0090(11) 0.0164(14) 0.0129(12) 0.0042(10) 0.0014(9) 0.0040(10)
C8 0.0261(14) 0.0163(14) 0.0107(12) 0.0019(11) 0.0052(11) 0.0094(12)
C7 0.0147(11) 0.0161(14) 0.0128(12) 0.0034(10) 0.0023(10) 0.0053(11)
C11 0.0156(12) 0.0100(12) 0.0128(12) 0.0048(10) 0.0046(10) 0.0055(10)
C19 0.0148(12) 0.0202(14) 0.0161(13) 0.0078(11) 0.0057(10) 0.0066(11)
C14 0.0217(13) 0.0170(14) 0.0210(14) 0.0122(11) 0.0099(11) 0.0079(12)
C26 0.0261(14) 0.0192(15) 0.0263(15) 0.0137(12) 0.0108(12) 0.0125(12)
C9 0.0252(13) 0.0186(14) 0.0177(13) 0.0069(11) 0.0124(11) 0.0125(12)
C21 0.0255(14) 0.0268(16) 0.0250(14) 0.0138(12) 0.0128(12) 0.0196(13)
C22 0.0209(13) 0.0191(14) 0.0211(14) 0.0107(11) 0.0092(11) 0.0103(12)
C24 0.0233(14) 0.0314(18) 0.0231(15) 0.0120(14) 0.0070(12) 0.0139(13)
C27 0.054(2) 0.0267(18) 0.0386(18) 0.0186(15) 0.0303(17) 0.0245(17)
C25 0.048(2) 0.053(2) 0.0196(16) 0.0003(16) 0.0007(15) 0.0259(19)
O1 0.0101(11) 0.0136(13) 0.0125(12) 0.0050(10) 0.0047(9) 0.0049(10)
N9 0.0415(12) 0.0473(14) 0.0684(16) 0.0043(13) 0.0140(11) 0.0103(12)
C28 0.0415(12) 0.0473(14) 0.0684(16) 0.0043(13) 0.0140(11) 0.0103(12)
C29 0.0415(12) 0.0473(14) 0.0684(16) 0.0043(13) 0.0140(11) 0.0103(12)

loop_
_atom_type_symbol
_atom_type_description
_atom_type_scat_dispersion_real
_atom_type_scat_dispersion_imag
_atom_type_scat_source
C C 0.0033 0.0016 'International Tables Vol C Tables 4.2.6.8 and 6.1.1.4'
H H 0.0000 0.0000 'International Tables Vol C Tables 4.2.6.8 and 6.1.1.4'
N N 0.0061 0.0033 'International Tables Vol C Tables 4.2.6.8 and 6.1.1.4'
Mn Mn 0.3368 0.7283 'International Tables Vol C Tables 4.2.6.8 and 6.1.1.4'
O O 0.0106 0.0060 'International Tables Vol C Tables 4.2.6.8 and 6.1.1.4'

loop_
_geom_angle_atom_site_label_1
_geom_angle_atom_site_label_2
_geom_angle_atom_site_label_3
_geom_angle
_geom_angle_site_symmetry_1
_geom_angle_site_symmetry_3
N6 Mn1 N1 169.47(8) . .
N6 Mn1 N3 77.63(8) . .
N1 Mn1 N3 92.47(8) . .
N6 Mn1 O1 89.24(6) . .
N1 Mn1 O1 85.91(5) . .
N3 Mn1 O1 82.66(5) . .
N6 Mn1 N5 93.03(8) . .
N1 Mn1 N5 95.68(8) . .
N3 Mn1 N5 163.30(8) . .
O1 Mn1 N5 83.40(5) . .
N6 Mn1 N7 97.22(9) . .
N1 Mn1 N7 88.63(8) . .
N3 Mn1 N7 104.41(8) . .
O1 Mn1 N7 171.27(6) . .
N5 Mn1 N7 90.37(8) . .
N6 Mn1 Mn2 95.69(6) . .
N1 Mn1 Mn2 87.24(5) . .
N3 Mn1 Mn2 126.20(5) . .
O1 Mn1 Mn2 43.619(9) . .
N5 Mn1 Mn2 40.11(5) . .
N7 Mn1 Mn2 129.34(6) . .
N6 Mn1 Mn3 44.48(6) . .
N1 Mn1 Mn3 131.56(5) . .
N3 Mn1 Mn3 83.16(5) . .
O1 Mn1 Mn3 45.651(11) . .
N5 Mn1 Mn3 80.52(6) . .
N7 Mn1 Mn3 139.25(7) . .
Mn2 Mn1 Mn3 59.084(12) . .
N6 Mn1 Mn2 83.35(6) . 2_565
N1 Mn1 Mn2 86.79(5) . 2_565
N3 Mn1 Mn2 40.52(5) . 2_565
O1 Mn1 Mn2 42.241(12) . 2_565
N5 Mn1 Mn2 125.39(5) . 2_565
N7 Mn1 Mn2 144.22(6) . 2_565
Mn2 Mn1 Mn2 85.860(15) . 2_565
Mn3 Mn1 Mn2 59.338(13) . 2_565
N5 Mn2 N4 87.48(9) . .
N5 Mn2 N2 80.75(9) . .
N4 Mn2 N2 166.78(8) . .
N5 Mn2 N3 171.15(9) . 2_565
N4 Mn2 N3 95.58(8) . 2_565
N2 Mn2 N3 95.23(8) . 2_565
N5 Mn2 O1 95.98(6) . .
N4 Mn2 O1 91.37(6) . .
N2 Mn2 O1 95.79(6) . .
N3 Mn2 O1 92.25(6) 2_565 .
N5 Mn2 Mn3 87.37(6) . .
N4 Mn2 Mn3 137.15(6) . .
N2 Mn2 Mn3 48.73(6) . .
N3 Mn2 Mn3 95.92(6) 2_565 .
O1 Mn2 Mn3 47.061(11) . .
N5 Mn2 Mn1 48.53(6) . .
N4 Mn2 Mn1 84.06(6) . .
N2 Mn2 Mn1 92.52(6) . .
N3 Mn2 Mn1 139.99(6) 2_565 .
O1 Mn2 Mn1 47.867(13) . .
Mn3 Mn2 Mn1 61.362(14) . .
N5 Mn2 Mn3 100.80(7) . 2_565
N4 Mn2 Mn3 46.50(6) . 2_565
N2 Mn2 Mn3 141.84(6) . 2_565
N3 Mn2 Mn3 87.26(6) 2_565 2_565
O1 Mn2 Mn3 46.051(11) . 2_565
Mn3 Mn2 Mn3 93.112(17) . 2_565
Mn1 Mn2 Mn3 63.662(13) . 2_565
N5 Mn2 Mn1 141.77(6) . 2_565
N4 Mn2 Mn1 97.65(6) . 2_565
N2 Mn2 Mn1 95.33(6) . 2_565
N3 Mn2 Mn1 46.10(6) 2_565 2_565
O1 Mn2 Mn1 46.273(10) . 2_565
Mn3 Mn2 Mn1 63.311(12) . 2_565
Mn1 Mn2 Mn1 94.140(15) . 2_565
Mn3 Mn2 Mn1 59.929(13) 2_565 2_565
N6 Mn3 N1 169.13(8) . 2_565
N6 Mn3 O1 89.68(6) . .
N1 Mn3 O1 87.39(6) 2_565 .
N6 Mn3 N4 92.08(8) . 2_565
N1 Mn3 N4 77.17(8) 2_565 2_565
O1 Mn3 N4 82.73(6) . 2_565
N6 Mn3 N2 98.81(8) . .
N1 Mn3 N2 91.42(7) 2_565 .
O1 Mn3 N2 85.91(5) . .
N4 Mn3 N2 164.21(8) 2_565 .
N6 Mn3 N8 95.25(8) . .
N1 Mn3 N8 87.08(8) 2_565 .
O1 Mn3 N8 173.80(6) . .
N4 Mn3 N8 93.31(8) 2_565 .
N2 Mn3 N8 97.03(8) . .
N6 Mn3 Mn2 95.58(6) . .
N1 Mn3 Mn2 89.55(5) 2_565 .
O1 Mn3 Mn2 43.897(11) . .
N4 Mn3 Mn2 125.80(6) 2_565 .
N2 Mn3 Mn2 42.01(5) . .
N8 Mn3 Mn2 138.82(6) . .
N6 Mn3 Mn2 84.04(6) . 2_565
N1 Mn3 Mn2 86.68(6) 2_565 2_565
O1 Mn3 Mn2 42.991(11) . 2_565
N4 Mn3 Mn2 40.75(6) 2_565 2_565
N2 Mn3 Mn2 128.90(6) . 2_565
N8 Mn3 Mn2 133.75(6) . 2_565
Mn2 Mn3 Mn2 86.889(17) . 2_565
N6 Mn3 Mn1 43.85(6) . .
N1 Mn3 Mn1 134.11(6) 2_565 .
O1 Mn3 Mn1 46.725(11) . .
N4 Mn3 Mn1 93.63(6) 2_565 .
N2 Mn3 Mn1 86.47(5) . .
N8 Mn3 Mn1 138.70(6) . .
Mn2 Mn3 Mn1 59.555(14) . .
Mn2 Mn3 Mn1 60.734(14) 2_565 .
C6 N1 C3 113.2(2) . .
C6 N1 Mn3 107.55(14) . 2_565
C3 N1 Mn3 121.08(15) . 2_565
C6 N1 Mn1 110.59(16) . .
C3 N1 Mn1 108.37(15) . .
Mn3 N1 Mn1 94.31(8) 2_565 .
C18 N3 C5 111.24(18) . .
C18 N3 Mn2 113.92(15) . 2_565
C5 N3 Mn2 113.93(15) . 2_565
C18 N3 Mn1 106.99(15) . .
C5 N3 Mn1 116.18(15) . .
Mn2 N3 Mn1 93.38(8) 2_565 .
C17 N5 Mn2 115.25(16) . .
C17 N5 Mn1 111.91(15) . .
Mn2 N5 Mn1 91.36(8) . .
C17 N5 H5 114(2) . .
Mn2 N5 H5 119(2) . .
Mn1 N5 H5 101(2) . .
C12 N2 C4 111.8(2) . .
C12 N2 Mn2 111.95(16) . .
C4 N2 Mn2 125.94(15) . .
C12 N2 Mn3 106.66(14) . .
C4 N2 Mn3 106.90(15) . .
Mn2 N2 Mn3 89.25(8) . .
C23 N6 Mn1 111.52(17) . .
C23 N6 Mn3 112.89(16) . .
Mn1 N6 Mn3 91.68(8) . .
C23 N6 H6 108(2) . .
Mn1 N6 H6 124(2) . .
Mn3 N6 H6 107(2) . .
C11 N4 Mn2 124.17(16) . .
C11 N4 Mn3 106.61(15) . 2_565
Mn2 N4 Mn3 92.75(8) . 2_565
C11 N4 H4 110(2) . .
Mn2 N4 H4 105(2) . .
Mn3 N4 H4 119(2) 2_565 .
C4 C2 C5 111.8(2) 2_565 .
C4 C2 C3 113.0(2) 2_565 .
C5 C2 C3 116.4(2) . .
C4 C2 C1 104.9(2) 2_565 .
C5 C2 C1 104.79(19) . .
C3 C2 C1 104.6(2) . .
C26 N8 Mn3 130.0(2) . .
N6 C23 C22 123.4(2) . .
N6 C23 C18 118.5(2) . .
C22 C23 C18 118.1(2) . .
C24 N7 Mn1 154.0(2) . .
C2 C1 H1A 109.5 . .
C2 C1 H1B 109.5 . .
H1A C1 H1B 109.5 . .
C2 C1 H1C 109.5 . .
H1A C1 H1C 109.5 . .
H1B C1 H1C 109.5 . .
C12 C13 C14 120.4(2) . .
C12 C13 H13 119.8 . .
C14 C13 H13 119.8 . .
C15 C16 C17 120.4(2) . .
C15 C16 H16 119.8 . .
C17 C16 H16 119.8 . .
C14 C15 C16 119.7(2) . .
C14 C15 H15 120.2 . .
C16 C15 H15 120.2 . .
C11 C10 C9 122.0(2) . .
C11 C10 H10 119.0 . .
C9 C10 H10 119.0 . .
C13 C12 C17 118.6(2) . .
C13 C12 N2 126.4(2) . .
C17 C12 N2 115.0(2) . .
N1 C6 C7 125.1(2) . .
N1 C6 C11 118.3(2) . .
C7 C6 C11 116.6(2) . .
C16 C17 N5 124.8(2) . .
C16 C17 C12 120.5(2) . .
N5 C17 C12 114.7(2) . .
C21 C20 C19 119.4(2) . .
C21 C20 H20 120.3 . .
C19 C20 H20 120.3 . .
N1 C3 C2 117.9(2) . .
N1 C3 H3A 107.8 . .
C2 C3 H3A 107.8 . .
N1 C3 H3B 107.8 . .
C2 C3 H3B 107.8 . .
H3A C3 H3B 107.2 . .
N2 C4 C2 116.2(2) . 2_565
N2 C4 H4A 108.2 . .
C2 C4 H4A 108.2 2_565 .
N2 C4 H4B 108.2 . .
C2 C4 H4B 108.2 2_565 .
H4A C4 H4B 107.4 . .
C19 C18 C23 118.5(2) . .
C19 C18 N3 123.5(2) . .
C23 C18 N3 118.1(2) . .
N3 C5 C2 117.59(19) . .
N3 C5 H5A 107.9 . .
C2 C5 H5A 107.9 . .
N3 C5 H5B 107.9 . .
C2 C5 H5B 107.9 . .
H5A C5 H5B 107.2 . .
C9 C8 C7 120.6(2) . .
C9 C8 H8 119.7 . .
C7 C8 H8 119.7 . .
C8 C7 C6 122.3(2) . .
C8 C7 H7 118.8 . .
C6 C7 H7 118.8 . .
C10 C11 N4 121.8(2) . .
C10 C11 C6 119.8(2) . .
N4 C11 C6 118.3(2) . .
C20 C19 C18 122.0(3) . .
C20 C19 H19 119.0 . .
C18 C19 H19 119.0 . .
C15 C14 C13 120.4(3) . .
C15 C14 H14 119.8 . .
C13 C14 H14 119.8 . .
N8 C26 C27 179.1(3) . .
C8 C9 C10 118.6(2) . .
C8 C9 H9 120.7 . .
C10 C9 H9 120.7 . .
C20 C21 C22 119.8(3) . .
C20 C21 H21 120.1 . .
C22 C21 H21 120.1 . .
C21 C22 C23 122.1(3) . .
C21 C22 H22 118.9 . .
C23 C22 H22 118.9 . .
N7 C24 C25 179.3(3) . .
C26 C27 H27A 109.5 . .
C26 C27 H27B 109.5 . .
H27A C27 H27B 109.5 . .
C26 C27 H27C 109.5 . .
H27A C27 H27C 109.5 . .
H27B C27 H27C 109.5 . .
C24 C25 H25A 109.5 . .
C24 C25 H25B 109.5 . .
H25A C25 H25B 109.5 . .
C24 C25 H25C 109.5 . .
H25A C25 H25C 109.5 . .
H25B C25 H25C 109.5 . .
Mn2 O1 Mn2 180.0 . 2_565
Mn2 O1 Mn3 90.957(14) . 2_565
Mn2 O1 Mn3 89.042(14) 2_565 2_565
Mn2 O1 Mn3 89.041(14) . .
Mn2 O1 Mn3 90.959(14) 2_565 .
Mn3 O1 Mn3 180.0 2_565 .
Mn2 O1 Mn1 88.514(16) . .
Mn2 O1 Mn1 91.487(16) 2_565 .
Mn3 O1 Mn1 92.376(14) 2_565 .
Mn3 O1 Mn1 87.624(14) . .
Mn2 O1 Mn1 91.488(16) . 2_565
Mn2 O1 Mn1 88.512(16) 2_565 2_565
Mn3 O1 Mn1 87.624(14) 2_565 2_565
Mn3 O1 Mn1 92.376(14) . 2_565
Mn1 O1 Mn1 180.0 . 2_565
C29 C28 H28A 109.5 . .
C29 C28 H28B 109.5 . .
H28A C28 H28B 109.5 . .
C29 C28 H28C 109.5 . .
H28A C28 H28C 109.5 . .
H28B C28 H28C 109.5 . .
N9 C29 C28 177.4(6) . .

loop_
_geom_bond_atom_site_label_1
_geom_bond_atom_site_label_2
_geom_bond_distance
_geom_bond_site_symmetry_2
Mn1 N6 2.158(2) .
Mn1 N1 2.224(2) .
Mn1 N3 2.266(2) .
Mn1 O1 2.2694(4) .
Mn1 N5 2.293(2) .
Mn1 N7 2.301(2) .
Mn1 Mn2 3.0591(6) .
Mn1 Mn3 3.1143(6) .
Mn1 Mn2 3.1394(6) 2_565
Mn2 N5 1.971(2) .
Mn2 N4 2.023(2) .
Mn2 N2 2.038(2) .
Mn2 N3 2.043(2) 2_565
Mn2 O1 2.1111(4) .
Mn2 Mn3 3.0442(6) .
Mn2 Mn3 3.0955(6) 2_565
Mn2 Mn1 3.1394(6) 2_565
Mn3 N6 2.183(2) .
Mn3 N1 2.204(2) 2_565
Mn3 O1 2.2289(5) .
Mn3 N4 2.248(2) 2_565
Mn3 N2 2.288(2) .
Mn3 N8 2.358(2) .
Mn3 Mn2 3.0956(6) 2_565
N1 C6 1.402(3) .
N1 C3 1.475(3) .
N1 Mn3 2.203(2) 2_565
N3 C18 1.441(3) .
N3 C5 1.480(3) .
N3 Mn2 2.043(2) 2_565
N5 C17 1.403(3) .
N5 H5 0.88(3) .
N2 C12 1.427(3) .
N2 C4 1.474(3) .
N6 C23 1.399(3) .
N6 H6 0.84(3) .
N4 C11 1.417(3) .
N4 Mn3 2.248(2) 2_565
N4 H4 0.85(3) .
C2 C4 1.535(3) 2_565
C2 C5 1.538(3) .
C2 C3 1.541(3) .
C2 C1 1.544(3) .
N8 C26 1.145(4) .
C23 C22 1.399(4) .
C23 C18 1.429(4) .
N7 C24 1.143(4) .
C1 H1A 0.9800 .
C1 H1B 0.9800 .
C1 H1C 0.9800 .
C13 C12 1.397(4) .
C13 C14 1.400(4) .
C13 H13 0.9500 .
C16 C15 1.390(4) .
C16 C17 1.390(3) .
C16 H16 0.9500 .
C15 C14 1.387(4) .
C15 H15 0.9500 .
C10 C11 1.392(3) .
C10 C9 1.397(4) .
C10 H10 0.9500 .
C12 C17 1.408(4) .
C6 C7 1.407(3) .
C6 C11 1.438(3) .
C20 C21 1.382(4) .
C20 C19 1.391(4) .
C20 H20 0.9500 .
C3 H3A 0.9900 .
C3 H3B 0.9900 .
C4 C2 1.535(3) 2_565
C4 H4A 0.9900 .
C4 H4B 0.9900 .
C18 C19 1.395(3) .
C5 H5A 0.9900 .
C5 H5B 0.9900 .
C8 C9 1.384(4) .
C8 C7 1.390(4) .
C8 H8 0.9500 .
C7 H7 0.9500 .
C19 H19 0.9500 .
C14 H14 0.9500 .
C26 C27 1.457(4) .
C9 H9 0.9500 .
C21 C22 1.385(4) .
C21 H21 0.9500 .
C22 H22 0.9500 .
C24 C25 1.455(4) .
C27 H27A 0.9800 .
C27 H27B 0.9800 .
C27 H27C 0.9800 .
C25 H25A 0.9800 .
C25 H25B 0.9800 .
C25 H25C 0.9800 .
O1 Mn2 2.1111(4) 2_565
O1 Mn3 2.2289(5) 2_565
O1 Mn1 2.2694(4) 2_565
N9 C29 1.146(5) .
C28 C29 1.418(6) .
C28 H28A 0.9800 .
C28 H28B 0.9800 .
C28 H28C 0.9800 .
